data_7204324
loop_
_publ_author_name
'Wouters, Johan'
'Luque, F. Javier'
'Barretta, Gloria Uccello'
'Balzano, Federica'
'Pignatello, Rosario'
'Guccione, Salvatore'

_publ_section_title
;
 Crystallographic, NMR and ab initio calculation studies of tautomerism
 among substituted dihydrothiazol-2-ylhydrazones
;
_journal_issue 5
_journal_name_full 'Journal of the Chemical Society, Perkin Transactions 2'
_journal_page_first 1012
_journal_paper_doi 10.1039/b110321k
_journal_year 2002
_chemical_formula_moiety 'C18 H16 N3 O3 S'
_chemical_formula_sum 'C18 H16 N3 O3 S'
_chemical_formula_weight 354.41
_space_group_IT_number 2
_symmetry_cell_setting triclinic
_symmetry_space_group_name_Hall '-P 1'
_symmetry_space_group_name_H-M 'P -1'
_atom_sites_solution_hydrogens geom
_atom_sites_solution_primary direct
_atom_sites_solution_secondary difmap
_cell_angle_alpha 86.75(3)
_cell_angle_beta 82.94(3)
_cell_angle_gamma 81.98(3)
_cell_formula_units_Z 2
_cell_length_a 6.2610(13)
_cell_length_b 8.4800(17)
_cell_length_c 16.433(3)
_cell_measurement_reflns_used 96
_cell_measurement_temperature 100(2)
_cell_measurement_theta_max 22.7
_cell_measurement_theta_min 2.7
_cell_volume 856.7(3)
_computing_cell_refinement marFLM
_computing_data_collection mar345
_computing_data_reduction 'marHKL (Otwinowski, 1997)'
_computing_molecular_graphics 'PLATON (Spek, 1990)'
_computing_publication_material 'PLATON (Spek, 1990)'
_computing_structure_refinement 'SHELXL-97 (Sheldrick, 1997)'
_computing_structure_solution 'SHELXS-97 (Sheldrick, 1990)'
_diffrn_ambient_temperature 100(2)
_diffrn_detector_area_resol_mean 6.66
_diffrn_measured_fraction_theta_full 0.947
_diffrn_measured_fraction_theta_max 0.947
_diffrn_measurement_device_type MAR345
_diffrn_measurement_method 'phi scan'
_diffrn_radiation_source 'Rotating Anode'
_diffrn_radiation_type MoK\a
_diffrn_radiation_wavelength 0.71073
_diffrn_reflns_av_R_equivalents 0.0226
_diffrn_reflns_av_sigmaI/netI 0.0466
_diffrn_reflns_limit_h_max 6
_diffrn_reflns_limit_h_min -6
_diffrn_reflns_limit_k_max 9
_diffrn_reflns_limit_k_min -9
_diffrn_reflns_limit_l_max 17
_diffrn_reflns_limit_l_min -17
_diffrn_reflns_number 4268
_diffrn_reflns_theta_full 22.72
_diffrn_reflns_theta_max 22.72
_diffrn_reflns_theta_min 2.69
_exptl_absorpt_coefficient_mu 0.211
_exptl_absorpt_correction_type none
_exptl_crystal_colour colorless
_exptl_crystal_density_diffrn 1.374
_exptl_crystal_density_method 'not measured'
_exptl_crystal_description prism
_exptl_crystal_F_000 370
_refine_diff_density_max 0.784
_refine_diff_density_min -0.346
_refine_diff_density_rms 0.074
_refine_ls_extinction_coef 0.25(4)
_refine_ls_extinction_expression Fc^*^=kFc[1+0.001xFc^2^\l^3^/sin(2\q)]^-1/4^
_refine_ls_extinction_method SHELXL
_refine_ls_goodness_of_fit_ref 1.055
_refine_ls_hydrogen_treatment mixed
_refine_ls_matrix_type full
_refine_ls_number_parameters 227
_refine_ls_number_reflns 2189
_refine_ls_number_restraints 0
_refine_ls_restrained_S_all 1.055
_refine_ls_R_factor_all 0.0994
_refine_ls_R_factor_gt 0.0838
_refine_ls_shift/su_max 0.001
_refine_ls_shift/su_mean 0.000
_refine_ls_structure_factor_coef Fsqd
_refine_ls_weighting_details 'calc w=1/[\s^2^(Fo^2^)+(0.1852P)^2^+0.2803P] where P=(Fo^2^+2Fc^2^)/3'
_refine_ls_weighting_scheme calc
_refine_ls_wR_factor_gt 0.2375
_refine_ls_wR_factor_ref 0.2587
_reflns_number_gt 1658
_reflns_number_total 2189
_reflns_threshold_expression >2sigma(I)
_cod_data_source_file b110321k.txt
_cod_data_source_block 3b
_cod_depositor_comments
;
The following automatic conversions were performed:
'_symmetry_cell_setting' value 'Triclinic' changed to 'triclinic'
according to '/home/saulius/struct/CIF-dictionaries/cif_core.dic'
dictionary named 'cif_core.dic' version 2.4.1 from 2010-06-29.

Automatic conversion script
Id: cif_fix_enum 1527 2010-12-29 10:47:43Z saulius 
;
_cod_database_code 7204324

loop_
_symmetry_equiv_pos_as_xyz
x,y,z
-x,-y,-z

loop_
_atom_site_aniso_label
_atom_site_aniso_U_11
_atom_site_aniso_U_22
_atom_site_aniso_U_33
_atom_site_aniso_U_23
_atom_site_aniso_U_13
_atom_site_aniso_U_12
S5 0.0919(10) 0.0840(10) 0.0836(10) -0.0201(6) -0.0024(7) -0.0375(7)
O12 0.125(3) 0.143(3) 0.097(3) -0.039(2) -0.010(2) -0.036(3)
O14 0.120(3) 0.148(4) 0.083(2) -0.023(2) 0.011(2) -0.021(3)
O24 0.119(3) 0.156(4) 0.111(3) 0.008(3) -0.011(3) -0.026(3)
N3 0.065(2) 0.066(2) 0.083(2) -0.0078(17) -0.0022(18) -0.0281(16)
N6 0.078(2) 0.080(2) 0.081(2) -0.0129(19) -0.0060(19) -0.0329(19)
N7 0.079(2) 0.082(2) 0.075(2) -0.0122(18) -0.0009(19) -0.0278(19)
C1 0.090(3) 0.083(3) 0.091(3) -0.017(2) -0.006(3) -0.043(2)
C2 0.083(3) 0.086(3) 0.098(4) -0.011(3) -0.011(3) -0.031(3)
C4 0.067(2) 0.060(2) 0.079(3) -0.006(2) -0.009(2) -0.018(2)
C8 0.077(3) 0.082(3) 0.085(3) -0.012(2) -0.007(2) -0.031(2)
C9 0.075(3) 0.075(3) 0.076(3) -0.003(2) -0.006(2) -0.021(2)
C10 0.082(3) 0.084(3) 0.088(3) -0.006(2) -0.006(3) -0.027(2)
C11 0.099(4) 0.084(3) 0.074(3) -0.011(2) -0.012(3) -0.016(3)
C13 0.128(5) 0.135(5) 0.093(4) -0.021(4) -0.001(4) -0.018(4)
C15 0.089(3) 0.096(3) 0.078(3) -0.005(3) -0.002(3) -0.015(3)
C16 0.091(3) 0.114(4) 0.090(4) 0.000(3) 0.007(3) -0.033(3)
C17 0.094(3) 0.100(3) 0.081(3) -0.012(3) 0.000(3) -0.040(3)
C18 0.070(3) 0.073(3) 0.084(3) -0.012(2) -0.005(2) -0.033(2)
C19 0.076(3) 0.098(4) 0.104(4) -0.020(3) -0.008(3) -0.018(3)
C20 0.085(4) 0.095(4) 0.124(5) -0.002(3) -0.018(4) -0.014(3)
C21 0.129(5) 0.106(4) 0.066(3) 0.003(3) -0.010(3) -0.061(4)
C22 0.062(3) 0.122(4) 0.125(5) -0.053(4) 0.010(3) -0.034(3)
C23 0.092(4) 0.064(3) 0.101(4) -0.006(2) -0.031(3) -0.011(2)
C25 0.090(4) 0.227(9) 0.131(6) -0.043(6) 0.037(4) -0.036(5)

loop_
_atom_site_label
_atom_site_type_symbol
_atom_site_thermal_displace_type
_atom_site_fract_x
_atom_site_fract_y
_atom_site_fract_z
_atom_site_occupancy
_atom_site_U_iso_or_equiv
_atom_site_calc_flag
_atom_site_refinement_flags
S5 S Uani 0.3478(2) 0.20293(14) 0.35530(7) 1.000 0.0841(6) . .
O12 O Uani 0.9099(7) 0.2116(5) 0.0132(2) 1.000 0.1189(17) . .
O14 O Uani 1.2453(7) 0.2933(6) -0.0281(2) 1.000 0.1179(18) . .
O24 O Uani -0.1684(7) 0.0477(6) 0.8178(3) 1.000 0.1287(19) . .
N3 N Uani 0.3307(5) 0.3368(4) 0.4948(2) 1.000 0.0698(12) . .
N6 N Uani 0.6075(6) 0.4082(4) 0.3958(2) 1.000 0.0774(12) . .
N7 N Uani 0.6906(6) 0.3731(4) 0.3153(2) 1.000 0.0774(12) . .
C1 C Uani 0.1566(8) 0.1451(6) 0.4390(3) 1.000 0.0849(17) . .
C2 C Uani 0.1185(8) 0.2789(6) 0.4990(3) 1.000 0.0868(19) . .
C4 C Uani 0.4435(7) 0.3304(5) 0.4193(3) 1.000 0.0676(14) . .
C8 C Uani 0.8607(7) 0.4338(5) 0.2866(3) 1.000 0.0793(17) . .
C9 C Uani 0.9630(7) 0.4040(5) 0.2039(3) 1.000 0.0745(17) . .
C10 C Uani 0.8625(8) 0.3217(6) 0.1503(3) 1.000 0.0834(17) . .
C11 C Uani 0.9703(8) 0.2927(6) 0.0753(3) 1.000 0.0848(19) . .
C13 C Uani 1.0810(11) 0.2082(9) -0.0518(4) 1.000 0.119(3) . .
C15 C Uani 1.1727(8) 0.3404(6) 0.0496(3) 1.000 0.0880(17) . .
C16 C Uani 1.2729(9) 0.4226(7) 0.0996(3) 1.000 0.098(2) . .
C17 C Uani 1.1622(8) 0.4534(6) 0.1778(3) 1.000 0.0896(17) . .
C18 C Uani 0.0451(7) 0.2203(5) 0.5859(3) 1.000 0.0734(17) . .
C19 C Uani 0.1755(9) 0.1296(7) 0.6351(4) 1.000 0.092(2) . .
C20 C Uani 0.1028(9) 0.0756(7) 0.7073(4) 1.000 0.101(3) . .
C21 C Uani -0.1046(11) 0.1064(7) 0.7390(3) 1.000 0.096(2) . .
C22 C Uani -0.2543(8) 0.2045(7) 0.6938(4) 1.000 0.101(2) . .
C23 C Uani -0.1683(9) 0.2611(5) 0.6151(3) 1.000 0.084(2) . .
C25 C Uani -0.3869(10) 0.0676(11) 0.8509(4) 1.000 0.151(4) . .
H1A H Uiso 0.02145 0.13037 0.41909 1.000 0.1017 . .
H1B H Uiso 0.21492 0.04601 0.46543 1.000 0.1017 . .
H2 H Uiso 0.01029 0.36430 0.48093 1.000 0.1041 . .
H8 H Uiso 0.92012 0.49832 0.31923 1.000 0.0952 . .
H10 H Uiso 0.72739 0.28880 0.16602 1.000 0.1001 . .
H13A H Uiso 1.02679 0.25791 -0.10121 1.000 0.1426 . .
H13B H Uiso 1.14151 0.09888 -0.06291 1.000 0.1426 . .
H16 H Uiso 1.40712 0.45628 0.08272 1.000 0.1175 . .
H17 H Uiso 1.22543 0.50928 0.21339 1.000 0.1074 . .
H19 H Uiso 0.32224 0.10497 0.61666 1.000 0.1101 . .
H20 H Uiso 0.19952 0.01270 0.73828 1.000 0.1208 . .
H22 H Uiso -0.39945 0.23023 0.71427 1.000 0.1209 . .
H23 H Uiso -0.25887 0.32701 0.58290 1.000 0.1005 . .
H25A H Uiso -0.40027 0.01962 0.90527 1.000 0.2261 . .
H25B H Uiso -0.47019 0.01750 0.81699 1.000 0.2261 . .
H25C H Uiso -0.44016 0.17921 0.85302 1.000 0.2261 . .

loop_
_geom_angle_atom_site_label_1
_geom_angle_atom_site_label_2
_geom_angle_atom_site_label_3
_geom_angle
_geom_angle_site_symmetry_1
_geom_angle_site_symmetry_2
_geom_angle_site_symmetry_3
_geom_angle_publ_flag
C1 S5 C4 90.4(2) . . . yes
C11 O12 C13 106.7(5) . . . yes
C13 O14 C15 105.7(4) . . . yes
C21 O24 C25 121.0(5) . . . yes
C2 N3 C4 113.5(3) . . . yes
N7 N6 C4 109.9(4) . . . yes
N6 N7 C8 116.2(4) . . . yes
S5 C1 C2 106.7(3) . . . yes
N3 C2 C1 104.3(4) . . . yes
N3 C2 C18 110.9(4) . . . yes
C1 C2 C18 111.9(4) . . . no
S5 C4 N3 112.7(3) . . . yes
S5 C4 N6 123.1(4) . . . yes
N3 C4 N6 124.2(4) . . . yes
N7 C8 C9 121.1(4) . . . yes
C8 C9 C10 120.3(4) . . . no
C8 C9 C17 120.0(4) . . . no
C10 C9 C17 119.6(4) . . . no
C9 C10 C11 117.3(5) . . . no
O12 C11 C10 128.4(5) . . . yes
O12 C11 C15 108.7(4) . . . yes
C10 C11 C15 122.9(5) . . . no
O12 C13 O14 108.4(5) . . . yes
O14 C15 C11 110.5(4) . . . yes
O14 C15 C16 128.3(5) . . . yes
C11 C15 C16 121.2(5) . . . no
C15 C16 C17 116.3(5) . . . no
C9 C17 C16 122.6(5) . . . no
C2 C18 C19 124.5(5) . . . no
C2 C18 C23 117.2(4) . . . no
C19 C18 C23 118.3(5) . . . no
C18 C19 C20 122.3(5) . . . no
C19 C20 C21 122.9(6) . . . no
O24 C21 C20 119.4(6) . . . yes
O24 C21 C22 120.9(6) . . . yes
C20 C21 C22 119.6(5) . . . no
C21 C22 C23 115.7(5) . . . no
C18 C23 C22 121.2(5) . . . no
S5 C1 H1A 110.33 . . . no
S5 C1 H1B 110.36 . . . no
C2 C1 H1A 110.37 . . . no
C2 C1 H1B 110.42 . . . no
H1A C1 H1B 108.64 . . . no
N3 C2 H2 109.87 . . . no
C1 C2 H2 109.91 . . . no
C18 C2 H2 109.87 . . . no
N7 C8 H8 119.46 . . . no
C9 C8 H8 119.46 . . . no
C9 C10 H10 121.34 . . . no
C11 C10 H10 121.37 . . . no
O12 C13 H13A 109.99 . . . no
O12 C13 H13B 110.03 . . . no
O14 C13 H13A 110.02 . . . no
O14 C13 H13B 110.05 . . . no
H13A C13 H13B 108.39 . . . no
C15 C16 H16 121.85 . . . no
C17 C16 H16 121.82 . . . no
C9 C17 H17 118.77 . . . no
C16 C17 H17 118.66 . . . no
C18 C19 H19 118.91 . . . no
C20 C19 H19 118.84 . . . no
C19 C20 H20 118.60 . . . no
C21 C20 H20 118.51 . . . no
C21 C22 H22 122.13 . . . no
C23 C22 H22 122.17 . . . no
C18 C23 H23 119.38 . . . no
C22 C23 H23 119.46 . . . no
O24 C25 H25A 109.47 . . . no
O24 C25 H25B 109.45 . . . no
O24 C25 H25C 109.47 . . . no
H25A C25 H25B 109.45 . . . no
H25A C25 H25C 109.54 . . . no
H25B C25 H25C 109.44 . . . no

loop_
_geom_bond_atom_site_label_1
_geom_bond_atom_site_label_2
_geom_bond_distance
_geom_bond_site_symmetry_1
_geom_bond_site_symmetry_2
_geom_bond_publ_flag
S5 C1 1.802(5) . . yes
S5 C4 1.760(5) . . yes
O12 C11 1.380(6) . . yes
O12 C13 1.415(8) . . yes
O14 C13 1.438(8) . . yes
O14 C15 1.364(6) . . yes
O24 C21 1.393(7) . . yes
O24 C25 1.400(8) . . yes
N3 C2 1.472(6) . . yes
N3 C4 1.350(6) . . yes
N6 N7 1.393(5) . . yes
N6 C4 1.304(6) . . yes
N7 C8 1.274(6) . . yes
C1 C2 1.520(7) . . no
C2 C18 1.523(7) . . no
C8 C9 1.449(7) . . no
C9 C10 1.410(7) . . no
C9 C17 1.382(7) . . no
C10 C11 1.349(7) . . no
C11 C15 1.393(7) . . no
C15 C16 1.367(7) . . no
C16 C17 1.403(7) . . no
C18 C19 1.352(8) . . no
C18 C23 1.367(7) . . no
C19 C20 1.299(9) . . no
C20 C21 1.334(9) . . no
C21 C22 1.416(8) . . no
C22 C23 1.422(8) . . no
C1 H1A 0.9700 . . no
C1 H1B 0.9696 . . no
C2 H2 0.9797 . . no
C8 H8 0.9297 . . no
C10 H10 0.9296 . . no
C13 H13A 0.9701 . . no
C13 H13B 0.9698 . . no
C16 H16 0.9303 . . no
C17 H17 0.9295 . . no
C19 H19 0.9299 . . no
C20 H20 0.9302 . . no
C22 H22 0.9298 . . no
C23 H23 0.9304 . . no
C25 H25A 0.9595 . . no
C25 H25B 0.9608 . . no
C25 H25C 0.9597 . . no

loop_
_geom_torsion_atom_site_label_1
_geom_torsion_atom_site_label_2
_geom_torsion_atom_site_label_3
_geom_torsion_atom_site_label_4
_geom_torsion
_geom_torsion_site_symmetry_1
_geom_torsion_site_symmetry_2
_geom_torsion_site_symmetry_3
_geom_torsion_site_symmetry_4
_geom_torsion_publ_flag
C1 S5 C4 N3 -4.1(3) . . . . no
C4 S5 C1 C2 23.2(4) . . . . no
C1 S5 C4 N6 175.2(4) . . . . no
C11 O12 C13 O14 -1.4(6) . . . . no
C13 O12 C11 C15 0.6(6) . . . . no
C13 O12 C11 C10 -177.8(6) . . . . no
C13 O14 C15 C16 178.7(6) . . . . no
C13 O14 C15 C11 -1.3(6) . . . . no
C15 O14 C13 O12 1.6(7) . . . . no
C25 O24 C21 C20 -175.3(6) . . . . no
C25 O24 C21 C22 7.7(9) . . . . no
C2 N3 C4 N6 162.9(4) . . . . no
C2 N3 C4 S5 -17.8(5) . . . . no
C4 N3 C2 C18 155.1(4) . . . . no
C4 N3 C2 C1 34.5(5) . . . . no
C4 N6 N7 C8 -175.7(4) . . . . no
N7 N6 C4 S5 -0.5(5) . . . . no
N7 N6 C4 N3 178.7(4) . . . . no
N6 N7 C8 C9 179.3(4) . . . . no
S5 C1 C2 N3 -35.2(4) . . . . no
S5 C1 C2 C18 -155.1(3) . . . . no
N3 C2 C18 C19 -43.2(6) . . . . no
N3 C2 C18 C23 137.7(4) . . . . no
C1 C2 C18 C19 72.7(6) . . . . no
C1 C2 C18 C23 -106.3(5) . . . . no
N7 C8 C9 C17 -171.5(4) . . . . no
N7 C8 C9 C10 7.1(7) . . . . no
C8 C9 C10 C11 -177.5(4) . . . . no
C17 C9 C10 C11 1.1(7) . . . . no
C10 C9 C17 C16 -1.1(7) . . . . no
C8 C9 C17 C16 177.5(5) . . . . no
C9 C10 C11 C15 -0.1(8) . . . . no
C9 C10 C11 O12 178.1(5) . . . . no
O12 C11 C15 C16 -179.5(5) . . . . no
C10 C11 C15 C16 -1.0(8) . . . . no
O12 C11 C15 O14 0.4(6) . . . . no
C10 C11 C15 O14 179.0(5) . . . . no
O14 C15 C16 C17 -179.0(5) . . . . no
C11 C15 C16 C17 0.9(8) . . . . no
C15 C16 C17 C9 0.1(8) . . . . no
C2 C18 C19 C20 -176.4(5) . . . . no
C23 C18 C19 C20 2.7(8) . . . . no
C2 C18 C23 C22 176.5(5) . . . . no
C19 C18 C23 C22 -2.6(7) . . . . no
C18 C19 C20 C21 -0.7(10) . . . . no
C19 C20 C21 C22 -1.3(10) . . . . no
C19 C20 C21 O24 -178.2(6) . . . . no
C20 C21 C22 C23 1.2(8) . . . . no
O24 C21 C22 C23 178.1(5) . . . . no
C21 C22 C23 C18 0.7(8) . . . . no
